data_7049055
loop_
_publ_author_name
'Espinal-Viguri, Maialen'
'Varela-Izquierdo, Victor'
'Miloserdov, Fedor M.'
'Riddlestone, Ian M.'
'Mahon, Mary F.'
'Whittlesey, Michael K.'

_publ_section_title
;
 Heterobimetallic ruthenium-zinc complexes with bulky N-heterocyclic
 carbenes: syntheses, structures and reactivity.
;
_journal_issue 13
_journal_name_full 'Dalton transactions (Cambridge, England : 2003)'
_journal_page_first 4176
_journal_page_last 4189
_journal_paper_doi 10.1039/c8dt05023f
_journal_volume 48
_journal_year 2019
_chemical_formula_moiety 'C56 H77 N4 O Ru Zn, C H2 Cl2, C32 H12 B F24'
_chemical_formula_sum 'C89 H91 B Cl2 F24 N4 O Ru Zn'
_chemical_formula_weight 1936.80
_space_group_crystal_system triclinic
_space_group_IT_number 2
_space_group_name_Hall '-P 1'
_space_group_name_H-M_alt 'P -1'
_symmetry_space_group_name_Hall '-P 1'
_symmetry_space_group_name_H-M 'P -1'
_atom_sites_solution_hydrogens mixed
_atom_sites_solution_primary iterative
_audit_creation_date 2017-07-01
_audit_creation_method
;
Olex2 1.2
(compiled 2017.03.28 svn.r3405 for OlexSys, GUI svn.r5337)
;
_audit_update_record
;
2018-11-30 deposited with the CCDC.    2019-02-19 downloaded from the CCDC.
;
_cell_angle_alpha 95.885(2)
_cell_angle_beta 94.337(2)
_cell_angle_gamma 98.208(2)
_cell_formula_units_Z 2
_cell_length_a 13.1638(4)
_cell_length_b 17.7078(6)
_cell_length_c 19.6253(6)
_cell_measurement_reflns_used 14279
_cell_measurement_temperature 150.00(10)
_cell_measurement_theta_max 28.3710
_cell_measurement_theta_min 3.6910
_cell_volume 4485.0(2)
_computing_cell_refinement 'CrysAlisPro 1.171.38.46 (Rigaku OD, 2015)'
_computing_data_collection 'CrysAlisPro 1.171.38.46 (Rigaku OD, 2015)'
_computing_data_reduction 'CrysAlisPro 1.171.38.46 (Rigaku OD, 2015)'
_computing_molecular_graphics 'Olex2 (Dolomanov et al., 2009)'
_computing_publication_material 'Olex2 (Dolomanov et al., 2009)'
_computing_structure_refinement 'ShelXL (Sheldrick, 2015)'
_computing_structure_solution 'olex2.solve (Bourhis et al., 2015)'
_diffrn_ambient_environment N~2~
_diffrn_ambient_temperature 150.00(10)
_diffrn_detector 'CCD plate'
_diffrn_detector_area_resol_mean 8.0734
_diffrn_detector_type EosS2
_diffrn_measured_fraction_theta_full 0.997
_diffrn_measured_fraction_theta_max 0.962
_diffrn_measurement_device 'four-circle diffractometer'
_diffrn_measurement_device_type 'New Xcalibur, EosS2'
_diffrn_measurement_method '\w scans'
_diffrn_radiation_monochromator graphite
_diffrn_radiation_probe x-ray
_diffrn_radiation_type MoK\a
_diffrn_radiation_wavelength 0.71073
_diffrn_reflns_av_R_equivalents 0.0362
_diffrn_reflns_av_unetI/netI 0.0594
_diffrn_reflns_Laue_measured_fraction_full 0.997
_diffrn_reflns_Laue_measured_fraction_max 0.962
_diffrn_reflns_limit_h_max 17
_diffrn_reflns_limit_h_min -17
_diffrn_reflns_limit_k_max 19
_diffrn_reflns_limit_k_min -22
_diffrn_reflns_limit_l_max 22
_diffrn_reflns_limit_l_min -24
_diffrn_reflns_number 40172
_diffrn_reflns_point_group_measured_fraction_full 0.997
_diffrn_reflns_point_group_measured_fraction_max 0.962
_diffrn_reflns_theta_full 25.242
_diffrn_reflns_theta_max 27.484
_diffrn_reflns_theta_min 3.397
_diffrn_source 'fine-focus sealed X-ray tube'
_diffrn_source_type 'Enhance (Mo) X-ray Source'
_exptl_absorpt_coefficient_mu 0.593
_exptl_absorpt_correction_T_max 1.00000
_exptl_absorpt_correction_T_min 0.94537
_exptl_absorpt_correction_type multi-scan
_exptl_absorpt_process_details
;
CrysAlisPro 1.171.38.46 (Rigaku Oxford Diffraction, 2015)
Empirical absorption correction using spherical harmonics,
 implemented in SCALE3 ABSPACK scaling algorithm.
;
_exptl_crystal_colour 'pale yellow'
_exptl_crystal_density_diffrn 1.434
_exptl_crystal_description block
_exptl_crystal_F_000 1980
_exptl_crystal_size_max 0.577
_exptl_crystal_size_mid 0.493
_exptl_crystal_size_min 0.41
_refine_diff_density_max 0.876
_refine_diff_density_min -0.566
_refine_diff_density_rms 0.073
_refine_ls_extinction_method none
_refine_ls_goodness_of_fit_ref 1.037
_refine_ls_hydrogen_treatment mixed
_refine_ls_matrix_type full
_refine_ls_number_parameters 1246
_refine_ls_number_reflns 19792
_refine_ls_number_restraints 240
_refine_ls_restrained_S_all 1.059
_refine_ls_R_factor_all 0.0675
_refine_ls_R_factor_gt 0.0467
_refine_ls_shift/su_max 0.001
_refine_ls_shift/su_mean 0.000
_refine_ls_structure_factor_coef Fsqd
_refine_ls_weighting_details 'w=1/[\s^2^(Fo^2^)+(0.0431P)^2^+2.8838P] where P=(Fo^2^+2Fc^2^)/3'
_refine_ls_weighting_scheme calc
_refine_ls_wR_factor_gt 0.1017
_refine_ls_wR_factor_ref 0.1136
_reflns_Friedel_coverage 0.000
_reflns_number_gt 15414
_reflns_number_total 19792
_reflns_threshold_expression 'I > 2\s(I)'
_cod_data_source_file c8dt05023f2.cif
_cod_data_source_block e17mkw19
_cod_depositor_comments 'Adding full bibliography for 7049052--7049061.cif.'
_cod_database_code 7049055
_shelxl_version_number 2014-3
_chemical_oxdiff_usercomment 'Yellow block'
_shelx_space_group_comment
;
The symmetry employed for this shelxl refinement is uniquely defined
by the following loop, which should always be used as a source of
symmetry information in preference to the above space-group names.
They are only intended as comments.
;
_olex2_refinement_description
;
1. Fixed Uiso
 At 1.2 times of:
  All C(H) groups, All C(H,H) groups
 At 1.5 times of:
  All C(H,H,H) groups
2. Restrained distances
 C26-H26A = C26-H26B = C26-H26C
 0.98 with sigma of 0.005
 F1-F2 \\sim F1-F3 \\sim F2-F3 \\sim F2A-F3A \\sim F2A-F1A \\sim F3A-F1A
 with sigma of 0.02
 C79-F13 \\sim C79-F14 \\sim C79-F15 \\sim C79-F13A \\sim C79-F15A \\sim
C79-F14A
 with sigma of 0.01
 Cl00-C89 \\sim Cl-C89A \\sim Cl1A-C89A \\sim Cl1-C89
 with sigma of 0.005
 C79-F14B \\sim C79-F13 \\sim C79-F15A \\sim C79-F13B \\sim C79-F14A \\sim
C79-F14 \\sim C79-F15 \\sim C79-
 F13A \\sim C79-F15B
 with sigma of 0.01
 F13-F14 \\sim F14-F15 \\sim F15-F13 \\sim F13A-F14A \\sim F14A-F15A \\sim
F15A-F13A \\sim F13B-F14B ~
 F14B-F15B \\sim F15B-F13B
 with sigma of 0.02
3. Uiso/Uaniso restraints and constraints
F1 \\sim F1 \\sim F2 \\sim F2 \\sim F3 \\sim F3 \\sim F1A \\sim F1A \\sim F2A
\\sim F2A \\sim F3A \\sim F3A: within 2A with sigma of 0.02 and sigma for
terminal atoms of 0.01
F13 \\sim F14 \\sim F15 \\sim F13A \\sim F14A \\sim F15A \\sim F13B \\sim F14B
\\sim F15B: within 2A with sigma of 0.02 and sigma for terminal atoms of 0.01
Uanis(C89A) = Uanis(C89)
4. Others
 Fixed Sof: Cl(0.45) Cl1A(0.45) C89A(0.45) H89C(0.45) H89D(0.45) Cl00(0.55)
 Cl1(0.55) C89(0.55) H89A(0.55) H89B(0.55) F1(0.75) F2(0.75) F3(0.75) F13(0.5)
 F14(0.5) F15(0.5) F1A(0.25) F2A(0.25) F3A(0.25) F13A(0.4) F14A(0.4) F15A(0.4)
 F13B(0.1) F14B(0.1) F15B(0.1)
5.a Ternary CH refined with riding coordinates:
 C12(H12), C15(H15), C24(H24), C27(H27), C39(H39), C42(H42), C51(H51), C54(H54)
5.b Secondary CH2 refined with riding coordinates:
 C89A(H89C,H89D), C89(H89A,H89B)
5.c Aromatic/amide H refined with riding coordinates:
 C4(H4), C5(H5), C8(H8), C9(H9), C10(H10), C20(H20), C21(H21), C22(H22),
 C31(H31), C32(H32), C35(H35), C36(H36), C37(H37), C47(H47), C48(H48), C49(H49),
  C58(H58), C60(H60), C62(H62), C66(H66), C68(H68), C70(H70), C74(H74),
 C76(H76), C78(H78), C82(H82), C84(H84), C86(H86)
5.d Idealised Me refined as rotating group:
 C2(H2A,H2B,H2C), C13(H13A,H13B,H13C), C14(H14A,H14B,H14C), C16(H16A,H16B,
 H16C), C17(H17A,H17B,H17C), C25(H25A,H25B,H25C), C28(H28A,H28B,H28C), C29(H29A,
 H29B,H29C), C40(H40A,H40B,H40C), C41(H41A,H41B,H41C), C43(H43A,H43B,H43C),
 C44(H44A,H44B,H44C), C52(H52A,H52B,H52C), C53(H53A,H53B,H53C), C55(H55A,H55B,
 H55C), C56(H56A,H56B,H56C)
;
_olex2_submission_special_instructions 'No special instructions were received'

loop_
_space_group_symop_operation_xyz
'x, y, z'
'-x, -y, -z'

loop_
_atom_site_label
_atom_site_type_symbol
_atom_site_fract_x
_atom_site_fract_y
_atom_site_fract_z
_atom_site_U_iso_or_equiv
_atom_site_adp_type
_atom_site_occupancy
_atom_site_site_symmetry_order
_atom_site_calc_flag
_atom_site_refinement_flags_posn
_atom_site_refinement_flags_adp
_atom_site_refinement_flags_occupancy
_atom_site_disorder_assembly
_atom_site_disorder_group
Ru1 Ru 0.61118(2) 0.32114(2) 0.75279(2) 0.01691(6) Uani 1 1 d . . . . .
H1 H 0.676(2) 0.3984(16) 0.7812(14) 0.033(8) Uiso 1 1 d . . . . .
H2 H 0.718(2) 0.2708(17) 0.7586(15) 0.042(9) Uiso 1 1 d . . . . .
Zn1 Zn 0.80092(2) 0.35841(2) 0.76039(2) 0.02898(9) Uani 1 1 d . . . . .
O1 O 0.44272(15) 0.41894(12) 0.77370(11) 0.0353(5) Uani 1 1 d . . . . .
N1 N 0.63244(15) 0.39964(12) 0.61588(10) 0.0191(4) Uani 1 1 d . . . . .
N2 N 0.67850(16) 0.28782(12) 0.60343(10) 0.0197(4) Uani 1 1 d . . . . .
N3 N 0.51500(16) 0.25428(12) 0.88176(10) 0.0216(5) Uani 1 1 d . . . . .
N4 N 0.64084(16) 0.34518(12) 0.91369(10) 0.0205(5) Uani 1 1 d . . . . .
C1 C 0.5028(2) 0.38051(15) 0.76039(13) 0.0216(5) Uani 1 1 d . . . . .
C2 C 0.9372(2) 0.41102(19) 0.74904(17) 0.0408(8) Uani 1 1 d . . . . .
H2A H 0.9444 0.4137 0.7010 0.061 Uiso 1 1 calc GR . . . .
H2B H 0.9883 0.3834 0.7678 0.061 Uiso 1 1 calc GR . . . .
H2C H 0.9463 0.4620 0.7727 0.061 Uiso 1 1 calc GR . . . .
C3 C 0.64235(18) 0.33798(14) 0.65090(12) 0.0173(5) Uani 1 1 d . . . . .
C4 C 0.6594(2) 0.38741(16) 0.54921(13) 0.0262(6) Uani 1 1 d . . . . .
H4 H 0.6580 0.4213 0.5161 0.031 Uiso 1 1 calc R . . . .
C5 C 0.6878(2) 0.31810(16) 0.54154(13) 0.0259(6) Uani 1 1 d . . . . .
H5 H 0.7097 0.2944 0.5019 0.031 Uiso 1 1 calc R . . . .
C6 C 0.5861(2) 0.46626(15) 0.63840(12) 0.0207(5) Uani 1 1 d . . . . .
C7 C 0.6498(2) 0.53333(16) 0.66930(13) 0.0248(6) Uani 1 1 d . . . . .
C8 C 0.6022(2) 0.59690(17) 0.68667(16) 0.0344(7) Uani 1 1 d . . . . .
H8 H 0.6418 0.6422 0.7076 0.041 Uiso 1 1 calc R . . . .
C9 C 0.4969(2) 0.59388(18) 0.67340(16) 0.0374(7) Uani 1 1 d . . . . .
H9 H 0.4665 0.6369 0.6858 0.045 Uiso 1 1 calc R . . . .
C10 C 0.4367(2) 0.52753(17) 0.64195(15) 0.0323(7) Uani 1 1 d . . . . .
H10 H 0.3661 0.5266 0.6333 0.039 Uiso 1 1 calc R . . . .
C11 C 0.4796(2) 0.46212(16) 0.62293(13) 0.0247(6) Uani 1 1 d . . . . .
C12 C 0.7667(2) 0.53699(16) 0.68079(15) 0.0304(6) Uani 1 1 d . . . . .
H12 H 0.7808 0.4854 0.6880 0.036 Uiso 1 1 calc R . . . .
C13 C 0.8185(2) 0.5601(2) 0.61764(17) 0.0499(9) Uani 1 1 d . . . . .
H13A H 0.7961 0.5215 0.5794 0.075 Uiso 1 1 calc GR . . . .
H13B H 0.8919 0.5653 0.6270 0.075 Uiso 1 1 calc GR . . . .
H13C H 0.8000 0.6083 0.6067 0.075 Uiso 1 1 calc GR . . . .
C14 C 0.8154(3) 0.5917(2) 0.74336(17) 0.0480(9) Uani 1 1 d . . . . .
H14A H 0.8042 0.6430 0.7370 0.072 Uiso 1 1 calc GR . . . .
H14B H 0.8881 0.5900 0.7488 0.072 Uiso 1 1 calc GR . . . .
H14C H 0.7848 0.5765 0.7837 0.072 Uiso 1 1 calc GR . . . .
C15 C 0.4135(2) 0.38991(16) 0.58565(15) 0.0304(6) Uani 1 1 d . . . . .
H15 H 0.4509 0.3467 0.5917 0.037 Uiso 1 1 calc R . . . .
C16 C 0.3984(3) 0.3962(2) 0.50874(16) 0.0481(9) Uani 1 1 d . . . . .
H16A H 0.3590 0.4366 0.5011 0.072 Uiso 1 1 calc GR . . . .
H16B H 0.3624 0.3484 0.4854 0.072 Uiso 1 1 calc GR . . . .
H16C H 0.4644 0.4074 0.4913 0.072 Uiso 1 1 calc GR . . . .
C17 C 0.3088(2) 0.3715(2) 0.61335(17) 0.0463(9) Uani 1 1 d . . . . .
H17A H 0.3179 0.3734 0.6625 0.069 Uiso 1 1 calc GR . . . .
H17B H 0.2766 0.3210 0.5939 0.069 Uiso 1 1 calc GR . . . .
H17C H 0.2660 0.4085 0.6010 0.069 Uiso 1 1 calc GR . . . .
C18 C 0.6922(2) 0.20887(14) 0.60901(12) 0.0205(5) Uani 1 1 d . . . . .
C19 C 0.6034(2) 0.15408(16) 0.60737(13) 0.0254(6) Uani 1 1 d . . . . .
C20 C 0.6172(3) 0.07749(17) 0.60696(16) 0.0370(7) Uani 1 1 d . . . . .
H20 H 0.5602 0.0398 0.6065 0.044 Uiso 1 1 calc R . . . .
C21 C 0.7149(3) 0.05671(18) 0.60716(18) 0.0445(8) Uani 1 1 d . . . . .
H21 H 0.7227 0.0053 0.6068 0.053 Uiso 1 1 calc R . . . .
C22 C 0.7999(3) 0.11135(18) 0.60786(17) 0.0391(8) Uani 1 1 d . . . . .
H22 H 0.8648 0.0963 0.6081 0.047 Uiso 1 1 calc R . . . .
C23 C 0.7918(2) 0.18927(16) 0.60829(14) 0.0276(6) Uani 1 1 d . . . . .
C24 C 0.4979(2) 0.17808(16) 0.60798(13) 0.0254(6) Uani 1 1 d . . . . .
H24 H 0.5000 0.2257 0.5864 0.030 Uiso 1 1 calc R . . . .
C25 C 0.4108(2) 0.11899(19) 0.56898(15) 0.0391(8) Uani 1 1 d . . . . .
H25A H 0.4279 0.1058 0.5230 0.059 Uiso 1 1 calc GR . . . .
H25B H 0.3478 0.1405 0.5673 0.059 Uiso 1 1 calc GR . . . .
H25C H 0.4022 0.0737 0.5922 0.059 Uiso 1 1 calc GR . . . .
C26 C 0.4722(2) 0.19507(17) 0.68259(15) 0.0283(6) Uani 1 1 d D . . . .
H26A H 0.452(2) 0.1455(9) 0.6995(15) 0.046(10) Uiso 1 1 d D . . . .
H26B H 0.4207(19) 0.2297(15) 0.6869(17) 0.052(10) Uiso 1 1 d D . . . .
H26C H 0.5344(14) 0.2143(17) 0.7138(12) 0.040(9) Uiso 1 1 d D . . . .
C27 C 0.8877(2) 0.24746(18) 0.60569(16) 0.0340(7) Uani 1 1 d . . . . .
H27 H 0.8696 0.2990 0.6156 0.041 Uiso 1 1 calc R . . . .
C28 C 0.9254(3) 0.2407(2) 0.53339(19) 0.0541(10) Uani 1 1 d . . . . .
H28A H 0.9472 0.1916 0.5237 0.081 Uiso 1 1 calc GR . . . .
H28B H 0.9823 0.2807 0.5313 0.081 Uiso 1 1 calc GR . . . .
H28C H 0.8704 0.2458 0.5000 0.081 Uiso 1 1 calc GR . . . .
C29 C 0.9743(3) 0.2380(2) 0.6589(2) 0.0540(10) Uani 1 1 d . . . . .
H29A H 0.9490 0.2388 0.7036 0.081 Uiso 1 1 calc GR . . . .
H29B H 1.0302 0.2794 0.6594 0.081 Uiso 1 1 calc GR . . . .
H29C H 0.9981 0.1900 0.6473 0.081 Uiso 1 1 calc GR . . . .
C30 C 0.58916(19) 0.30292(14) 0.85526(12) 0.0178(5) Uani 1 1 d . . . . .
C31 C 0.5208(2) 0.26724(16) 0.95294(13) 0.0257(6) Uani 1 1 d . . . . .
H31 H 0.4785 0.2412 0.9815 0.031 Uiso 1 1 calc R . . . .
C32 C 0.5985(2) 0.32403(16) 0.97270(13) 0.0260(6) Uani 1 1 d . . . . .
H32 H 0.6202 0.3455 1.0176 0.031 Uiso 1 1 calc R . . . .
C33 C 0.4508(2) 0.18658(15) 0.84581(13) 0.0254(6) Uani 1 1 d . . . . .
C34 C 0.3464(2) 0.18909(16) 0.82768(13) 0.0275(6) Uani 1 1 d . . . . .
C35 C 0.2867(3) 0.12064(19) 0.79759(15) 0.0397(8) Uani 1 1 d . . . . .
H35 H 0.2170 0.1198 0.7849 0.048 Uiso 1 1 calc R . . . .
C36 C 0.3291(3) 0.05418(18) 0.78633(16) 0.0458(9) Uani 1 1 d . . . . .
H36 H 0.2880 0.0094 0.7656 0.055 Uiso 1 1 calc R . . . .
C37 C 0.4312(3) 0.05323(18) 0.80533(16) 0.0456(9) Uani 1 1 d . . . . .
H37 H 0.4583 0.0077 0.7975 0.055 Uiso 1 1 calc R . . . .
C38 C 0.4951(3) 0.11955(17) 0.83623(14) 0.0351(7) Uani 1 1 d . . . . .
C39 C 0.2972(2) 0.26071(18) 0.84208(15) 0.0337(7) Uani 1 1 d . . . . .
H39 H 0.3523 0.3048 0.8522 0.040 Uiso 1 1 calc R . . . .
C40 C 0.2267(3) 0.2748(2) 0.78026(18) 0.0501(9) Uani 1 1 d . . . . .
H40A H 0.2634 0.2732 0.7398 0.075 Uiso 1 1 calc GR . . . .
H40B H 0.2053 0.3242 0.7889 0.075 Uiso 1 1 calc GR . . . .
H40C H 0.1671 0.2357 0.7734 0.075 Uiso 1 1 calc GR . . . .
C41 C 0.2363(3) 0.2550(2) 0.90536(18) 0.0496(9) Uani 1 1 d . . . . .
H41A H 0.1813 0.2124 0.8963 0.074 Uiso 1 1 calc GR . . . .
H41B H 0.2081 0.3016 0.9154 0.074 Uiso 1 1 calc GR . . . .
H41C H 0.2814 0.2474 0.9441 0.074 Uiso 1 1 calc GR . . . .
C42 C 0.6065(3) 0.1167(2) 0.85945(19) 0.0523(10) Uani 1 1 d . . . . .
H42 H 0.6402 0.1698 0.8724 0.063 Uiso 1 1 calc R . . . .
C43 C 0.6644(4) 0.0820(3) 0.8030(3) 0.0841(15) Uani 1 1 d . . . . .
H43A H 0.6335 0.0297 0.7891 0.126 Uiso 1 1 calc GR . . . .
H43B H 0.7351 0.0835 0.8199 0.126 Uiso 1 1 calc GR . . . .
H43C H 0.6611 0.1109 0.7643 0.126 Uiso 1 1 calc GR . . . .
C44 C 0.6154(5) 0.0751(4) 0.9232(3) 0.106(2) Uani 1 1 d . . . . .
H44A H 0.5822 0.1000 0.9591 0.158 Uiso 1 1 calc GR . . . .
H44B H 0.6868 0.0763 0.9381 0.158 Uiso 1 1 calc GR . . . .
H44C H 0.5828 0.0227 0.9125 0.158 Uiso 1 1 calc GR . . . .
C45 C 0.7340(2) 0.39956(16) 0.91642(13) 0.0233(6) Uani 1 1 d . . . . .
C46 C 0.8290(2) 0.37127(18) 0.91920(14) 0.0303(7) Uani 1 1 d . . . . .
C47 C 0.9174(2) 0.4250(2) 0.92308(16) 0.0411(8) Uani 1 1 d . . . . .
H47 H 0.9812 0.4083 0.9242 0.049 Uiso 1 1 calc R . . . .
C48 C 0.9135(2) 0.5028(2) 0.92535(16) 0.0423(8) Uani 1 1 d . . . . .
H48 H 0.9739 0.5376 0.9272 0.051 Uiso 1 1 calc R . . . .
C49 C 0.8198(2) 0.52861(18) 0.92482(15) 0.0355(7) Uani 1 1 d . . . . .
H49 H 0.8178 0.5811 0.9272 0.043 Uiso 1 1 calc R . . . .
C50 C 0.7276(2) 0.47790(16) 0.92076(13) 0.0257(6) Uani 1 1 d . . . . .
C51 C 0.8347(3) 0.2865(2) 0.92285(17) 0.0419(8) Uani 1 1 d . . . . .
H51 H 0.7702 0.2572 0.9000 0.050 Uiso 1 1 calc R . . . .
C52 C 0.9232(3) 0.2573(2) 0.8873(2) 0.0630(11) Uani 1 1 d . . . . .
H52A H 0.9200 0.2691 0.8406 0.094 Uiso 1 1 calc GR . . . .
H52B H 0.9175 0.2027 0.8877 0.094 Uiso 1 1 calc GR . . . .
H52C H 0.9877 0.2817 0.9112 0.094 Uiso 1 1 calc GR . . . .
C53 C 0.8414(3) 0.2702(3) 0.9980(2) 0.0645(11) Uani 1 1 d . . . . .
H53A H 0.9056 0.2961 1.0212 0.097 Uiso 1 1 calc GR . . . .
H53B H 0.8373 0.2159 0.9999 0.097 Uiso 1 1 calc GR . . . .
H53C H 0.7854 0.2884 1.0201 0.097 Uiso 1 1 calc GR . . . .
C54 C 0.6263(2) 0.50894(16) 0.92542(15) 0.0293(6) Uani 1 1 d . . . . .
H54 H 0.5703 0.4652 0.9176 0.035 Uiso 1 1 calc R . . . .
C55 C 0.6078(3) 0.56352(19) 0.87185(19) 0.0454(8) Uani 1 1 d . . . . .
H55A H 0.6573 0.6095 0.8816 0.068 Uiso 1 1 calc GR . . . .
H55B H 0.5395 0.5763 0.8733 0.068 Uiso 1 1 calc GR . . . .
H55C H 0.6150 0.5390 0.8269 0.068 Uiso 1 1 calc GR . . . .
C56 C 0.6231(3) 0.5489(2) 0.99816(17) 0.0470(9) Uani 1 1 d . . . . .
H56A H 0.6281 0.5125 1.0309 0.071 Uiso 1 1 calc GR . . . .
H56B H 0.5594 0.5690 1.0011 0.071 Uiso 1 1 calc GR . . . .
H56C H 0.6798 0.5901 1.0081 0.071 Uiso 1 1 calc GR . . . .
Cl Cl 0.9694(8) 0.0632(6) 0.7716(6) 0.109(3) Uani 0.45 1 d D . P A 2
Cl1A Cl 0.8229(6) -0.0744(5) 0.7756(4) 0.109(3) Uani 0.45 1 d D . P A 2
C89A C 0.9502(9) -0.0322(8) 0.7854(16) 0.065(3) Uani 0.45 1 d D . P A 2
H89C H 0.9880 -0.0605 0.7537 0.077 Uiso 0.45 1 calc R . P A 2
H89D H 0.9786 -0.0365 0.8317 0.077 Uiso 0.45 1 calc R . P A 2
Cl00 Cl 0.9643(6) 0.0632(3) 0.7590(4) 0.0629(11) Uani 0.55 1 d D . P B 1
Cl1 Cl 0.8108(4) -0.0710(3) 0.7466(2) 0.0716(12) Uani 0.55 1 d D . P B 1
C89 C 0.9266(7) -0.0247(6) 0.7876(12) 0.065(3) Uani 0.55 1 d D . P B 1
H89A H 0.9793 -0.0570 0.7799 0.077 Uiso 0.55 1 calc R . P B 1
H89B H 0.9207 -0.0172 0.8367 0.077 Uiso 0.55 1 calc R . P B 1
F4 F 0.93446(17) 0.53555(10) 1.41275(9) 0.0539(6) Uani 1 1 d . . . . .
F5 F 0.95142(15) 0.43054(11) 1.45381(9) 0.0467(5) Uani 1 1 d . . . . .
F6 F 0.80417(14) 0.46634(13) 1.44347(9) 0.0533(6) Uani 1 1 d . . . . .
F7 F 0.87468(16) -0.05564(10) 1.06662(10) 0.0482(5) Uani 1 1 d . . . . .
F8 F 0.73155(14) -0.01288(11) 1.04824(10) 0.0486(5) Uani 1 1 d . . . . .
F9 F 0.84774(15) 0.00139(10) 0.97755(8) 0.0424(5) Uani 1 1 d . . . . .
F10 F 1.17966(17) 0.25859(16) 1.14295(12) 0.0844(9) Uani 1 1 d . . . . .
F11 F 1.10564(18) 0.27698(16) 1.04929(17) 0.0985(10) Uani 1 1 d . . . . .
F12 F 1.17559(15) 0.17789(12) 1.05653(12) 0.0644(7) Uani 1 1 d . . . . .
F16 F 0.5713(2) 0.1335(3) 1.43159(14) 0.1348(16) Uani 1 1 d . . . . .
F17 F 0.4969(3) 0.22650(15) 1.41710(14) 0.1096(13) Uani 1 1 d . . . . .
F18 F 0.42363(17) 0.11642(14) 1.38097(11) 0.0688(7) Uani 1 1 d . . . . .
F19 F 1.16870(16) 0.26051(15) 1.46083(12) 0.0732(7) Uani 1 1 d . . . . .
F20 F 1.22918(15) 0.15595(14) 1.43588(15) 0.0830(9) Uani 1 1 d . . . . .
F21 F 1.22221(14) 0.23659(13) 1.36289(11) 0.0568(6) Uani 1 1 d . . . . .
F22 F 0.82797(16) -0.00191(11) 1.45974(10) 0.0511(5) Uani 1 1 d . . . . .
F23 F 0.95540(14) -0.05322(10) 1.42717(11) 0.0488(5) Uani 1 1 d . . . . .
F24 F 0.82008(16) -0.05824(10) 1.35763(10) 0.0541(6) Uani 1 1 d . . . . .
F1 F 0.7834(3) 0.5305(2) 1.1766(2) 0.0643(12) Uani 0.75 1 d D U P C 1
F2 F 0.8434(3) 0.4485(3) 1.1100(2) 0.0662(13) Uani 0.75 1 d D U P C 1
F3 F 0.6902(3) 0.4259(2) 1.13588(19) 0.0574(10) Uani 0.75 1 d D U P C 1
F13 F 0.4553(5) 0.2482(3) 1.1211(5) 0.0717(18) Uani 0.5 1 d D U P D 1
F14 F 0.5093(7) 0.1471(5) 1.0782(5) 0.0529(18) Uani 0.5 1 d D U P D 1
F15 F 0.3768(4) 0.1330(3) 1.1330(3) 0.0517(14) Uani 0.5 1 d D U P D 1
F1A F 0.8346(9) 0.5274(7) 1.1605(6) 0.064(3) Uani 0.25 1 d D U P C 2
F2A F 0.8039(9) 0.4222(7) 1.1012(7) 0.051(3) Uani 0.25 1 d D U P C 2
F3A F 0.6892(9) 0.4607(7) 1.1573(6) 0.063(3) Uani 0.25 1 d D U P C 2
F13A F 0.4988(5) 0.2499(4) 1.1141(5) 0.0566(17) Uani 0.4 1 d D U P D 2
F14A F 0.4883(10) 0.1304(6) 1.0816(6) 0.062(2) Uani 0.4 1 d D U P D 2
F15A F 0.3713(4) 0.1714(6) 1.1439(5) 0.070(2) Uani 0.4 1 d D U P D 2
F13B F 0.5209(14) 0.2089(15) 1.0853(9) 0.065(3) Uani 0.1 1 d D U P D 3
F14B F 0.4119(17) 0.1126(8) 1.1098(12) 0.064(3) Uani 0.1 1 d D U P D 3
F15B F 0.4033(16) 0.2278(13) 1.1537(10) 0.056(3) Uani 0.1 1 d D U P D 3
C57 C 0.85139(18) 0.29932(14) 1.26721(12) 0.0189(5) Uani 1 1 d . . . . .
C58 C 0.82683(19) 0.34046(15) 1.21278(13) 0.0210(5) Uani 1 1 d . . . . .
H58 H 0.8139 0.3146 1.1686 0.025 Uiso 1 1 calc R . . . .
C59 C 0.82099(19) 0.41829(15) 1.22209(13) 0.0216(5) Uani 1 1 d . . . . .
C60 C 0.84292(19) 0.45969(15) 1.28697(13) 0.0226(6) Uani 1 1 d . . . . .
H60 H 0.8395 0.5120 1.2934 0.027 Uiso 1 1 calc R . . . .
C61 C 0.86983(18) 0.42089(15) 1.34142(13) 0.0208(5) Uani 1 1 d . . . . .
C62 C 0.87287(18) 0.34214(15) 1.33192(13) 0.0203(5) Uani 1 1 d . . . . .
H62 H 0.8897 0.3173 1.3698 0.024 Uiso 1 1 calc R . . . .
C63 C 0.7864(2) 0.45695(17) 1.16185(14) 0.0291(6) Uani 1 1 d . . . . .
C64 C 0.8909(2) 0.46306(16) 1.41211(14) 0.0275(6) Uani 1 1 d . . . . .
C65 C 0.88053(19) 0.17437(14) 1.18384(12) 0.0194(5) Uani 1 1 d . . . . .
C66 C 0.8355(2) 0.10701(15) 1.14235(13) 0.0224(5) Uani 1 1 d . . . . .
H66 H 0.7738 0.0807 1.1535 0.027 Uiso 1 1 calc R . . . .
C67 C 0.8803(2) 0.07820(15) 1.08492(13) 0.0235(6) Uani 1 1 d . . . . .
C68 C 0.9732(2) 0.11528(15) 1.06724(14) 0.0242(6) Uani 1 1 d . . . . .
H68 H 1.0034 0.0960 1.0292 0.029 Uiso 1 1 calc R . . . .
C69 C 1.0197(2) 0.18173(15) 1.10779(13) 0.0236(6) Uani 1 1 d . . . . .
C70 C 0.97383(19) 0.21065(15) 1.16427(13) 0.0219(5) Uani 1 1 d . . . . .
H70 H 1.0062 0.2558 1.1901 0.026 Uiso 1 1 calc R . . . .
C71 C 0.8329(2) 0.00347(17) 1.04454(15) 0.0314(7) Uani 1 1 d . . . . .
C72 C 1.1199(2) 0.22263(17) 1.08959(16) 0.0349(7) Uani 1 1 d . . . . .
C73 C 0.71137(19) 0.18308(14) 1.25619(13) 0.0201(5) Uani 1 1 d . . . . .
C74 C 0.6440(2) 0.18245(15) 1.19732(13) 0.0244(6) Uani 1 1 d . . . . .
H74 H 0.6712 0.1870 1.1553 0.029 Uiso 1 1 calc R . . . .
C75 C 0.5378(2) 0.17523(18) 1.19949(15) 0.0303(6) Uani 1 1 d . . . . .
C76 C 0.4933(2) 0.16754(17) 1.26060(15) 0.0314(7) Uani 1 1 d . . . . .
H76 H 0.4223 0.1625 1.2621 0.038 Uiso 1 1 calc R . . . .
C77 C 0.5581(2) 0.16755(16) 1.31931(14) 0.0270(6) Uani 1 1 d . . . . .
C78 C 0.6645(2) 0.17604(15) 1.31758(13) 0.0226(6) Uani 1 1 d . . . . .
H78 H 0.7058 0.1771 1.3583 0.027 Uiso 1 1 calc R . . . .
C79 C 0.4704(2) 0.1788(2) 1.13473(18) 0.0522(10) Uani 1 1 d D . . . .
C80 C 0.5122(2) 0.1612(2) 1.38643(17) 0.0411(8) Uani 1 1 d . . . . .
C81 C 0.90254(19) 0.16814(15) 1.31514(12) 0.0205(5) Uani 1 1 d . . . . .
C82 C 1.0039(2) 0.20049(16) 1.34006(13) 0.0244(6) Uani 1 1 d . . . . .
H82 H 1.0314 0.2474 1.3266 0.029 Uiso 1 1 calc R . . . .
C83 C 1.0645(2) 0.16500(17) 1.38408(14) 0.0271(6) Uani 1 1 d . . . . .
C84 C 1.0271(2) 0.09511(16) 1.40569(14) 0.0257(6) Uani 1 1 d . . . . .
H84 H 1.0679 0.0713 1.4350 0.031 Uiso 1 1 calc R . . . .
C85 C 0.9272(2) 0.06171(15) 1.38230(13) 0.0230(6) Uani 1 1 d . . . . .
C86 C 0.86683(19) 0.09764(15) 1.33846(13) 0.0212(5) Uani 1 1 d . . . . .
H86 H 0.7999 0.0740 1.3240 0.025 Uiso 1 1 calc R . . . .
C87 C 1.1710(2) 0.2038(2) 1.41078(18) 0.0398(8) Uani 1 1 d . . . . .
C88 C 0.8823(2) -0.01245(17) 1.40605(14) 0.0301(6) Uani 1 1 d . . . . .
B1 B 0.8367(2) 0.20511(17) 1.25593(14) 0.0193(6) Uani 1 1 d . . . . .

loop_
_atom_site_aniso_label
_atom_site_aniso_U_11
_atom_site_aniso_U_22
_atom_site_aniso_U_33
_atom_site_aniso_U_23
_atom_site_aniso_U_13
_atom_site_aniso_U_12
Ru1 0.01611(10) 0.01869(11) 0.01598(10) 0.00262(7) 0.00103(7) 0.00254(8)
Zn1 0.01802(16) 0.0352(2) 0.03277(19) 0.00522(14) 0.00023(13) 0.00109(14)
O1 0.0312(11) 0.0405(12) 0.0399(12) 0.0094(10) 0.0097(9) 0.0178(10)
N1 0.0162(10) 0.0216(11) 0.0190(11) 0.0029(8) 0.0017(8) 0.0000(9)
N2 0.0185(10) 0.0210(11) 0.0198(11) 0.0043(8) 0.0034(8) 0.0014(9)
N3 0.0242(11) 0.0226(11) 0.0176(11) 0.0032(9) 0.0009(9) 0.0026(10)
N4 0.0217(11) 0.0217(11) 0.0178(11) 0.0010(8) -0.0001(8) 0.0046(9)
C1 0.0217(13) 0.0252(14) 0.0180(13) 0.0068(10) 0.0021(10) 0.0004(12)
C2 0.0217(14) 0.047(2) 0.051(2) 0.0014(16) 0.0036(13) -0.0017(14)
C3 0.0126(11) 0.0182(12) 0.0192(12) 0.0004(10) -0.0012(9) -0.0017(10)
C4 0.0300(14) 0.0300(15) 0.0187(13) 0.0075(11) 0.0053(11) -0.0004(13)
C5 0.0291(14) 0.0312(15) 0.0176(13) 0.0032(11) 0.0078(11) 0.0012(13)
C6 0.0238(13) 0.0212(13) 0.0184(12) 0.0072(10) 0.0040(10) 0.0038(11)
C7 0.0259(14) 0.0261(14) 0.0225(13) 0.0058(11) 0.0025(11) 0.0022(12)
C8 0.0386(17) 0.0220(14) 0.0408(17) 0.0002(12) 0.0017(14) 0.0018(14)
C9 0.0411(18) 0.0278(16) 0.0471(19) 0.0054(14) 0.0081(15) 0.0151(15)
C10 0.0255(14) 0.0341(16) 0.0405(17) 0.0118(13) 0.0031(12) 0.0099(13)
C11 0.0236(13) 0.0262(14) 0.0256(14) 0.0124(11) 0.0020(11) 0.0020(12)
C12 0.0259(14) 0.0232(14) 0.0393(17) 0.0031(12) -0.0049(12) -0.0005(12)
C13 0.0256(16) 0.073(3) 0.047(2) -0.0023(18) 0.0060(14) -0.0042(17)
C14 0.0367(18) 0.058(2) 0.0416(19) -0.0012(16) -0.0046(15) -0.0090(17)
C15 0.0230(14) 0.0262(15) 0.0407(17) 0.0082(12) -0.0059(12) 0.0006(12)
C16 0.0403(19) 0.059(2) 0.0373(18) 0.0037(16) -0.0045(15) -0.0115(18)
C17 0.0312(17) 0.057(2) 0.047(2) 0.0175(16) -0.0036(14) -0.0101(17)
C18 0.0262(13) 0.0183(13) 0.0182(12) 0.0021(10) 0.0046(10) 0.0063(11)
C19 0.0286(14) 0.0249(14) 0.0226(13) 0.0025(11) 0.0065(11) 0.0019(12)
C20 0.0386(17) 0.0248(15) 0.0475(19) 0.0028(13) 0.0112(14) 0.0015(14)
C21 0.050(2) 0.0246(16) 0.062(2) 0.0039(15) 0.0162(17) 0.0124(16)
C22 0.0365(17) 0.0351(17) 0.050(2) 0.0025(15) 0.0120(15) 0.0176(15)
C23 0.0293(15) 0.0290(15) 0.0263(14) 0.0005(11) 0.0069(11) 0.0100(13)
C24 0.0253(14) 0.0267(14) 0.0226(13) 0.0039(11) 0.0038(11) -0.0028(12)
C25 0.0326(16) 0.048(2) 0.0309(16) 0.0005(14) 0.0034(13) -0.0100(15)
C26 0.0263(15) 0.0285(16) 0.0296(15) 0.0033(12) 0.0057(12) 0.0010(13)
C27 0.0254(15) 0.0321(16) 0.0448(18) -0.0013(14) 0.0066(13) 0.0083(13)
C28 0.0399(19) 0.060(2) 0.065(2) 0.0065(19) 0.0265(18) 0.0054(18)
C29 0.0310(17) 0.053(2) 0.075(3) -0.007(2) -0.0066(17) 0.0147(17)
C30 0.0197(12) 0.0168(12) 0.0178(12) 0.0022(9) 0.0006(9) 0.0065(10)
C31 0.0335(15) 0.0290(15) 0.0156(13) 0.0061(11) 0.0068(11) 0.0036(13)
C32 0.0332(15) 0.0302(15) 0.0159(13) 0.0029(11) 0.0025(11) 0.0090(13)
C33 0.0378(16) 0.0208(13) 0.0164(13) 0.0049(10) 0.0038(11) -0.0027(12)
C34 0.0301(15) 0.0295(15) 0.0210(13) 0.0041(11) 0.0077(11) -0.0056(13)
C35 0.0411(18) 0.0431(19) 0.0291(16) 0.0054(14) 0.0046(13) -0.0147(16)
C36 0.070(3) 0.0255(16) 0.0337(17) 0.0012(13) 0.0016(16) -0.0182(17)
C37 0.082(3) 0.0194(15) 0.0342(17) 0.0040(13) 0.0047(17) 0.0028(17)
C38 0.056(2) 0.0255(15) 0.0251(15) 0.0072(12) 0.0035(14) 0.0075(15)
C39 0.0241(14) 0.0377(17) 0.0373(17) 0.0018(13) 0.0057(12) -0.0020(13)
C40 0.0362(18) 0.058(2) 0.056(2) 0.0082(18) -0.0015(16) 0.0069(17)
C41 0.0399(19) 0.059(2) 0.048(2) -0.0045(17) 0.0161(16) 0.0021(18)
C42 0.065(2) 0.0319(18) 0.062(2) 0.0050(16) -0.0088(19) 0.0233(18)
C43 0.071(3) 0.101(4) 0.087(3) 0.002(3) 0.007(3) 0.044(3)
C44 0.123(5) 0.137(5) 0.074(3) 0.035(3) -0.015(3) 0.075(4)
C45 0.0203(13) 0.0324(15) 0.0160(12) 0.0011(11) -0.0035(10) 0.0038(12)
C46 0.0256(14) 0.0423(18) 0.0216(14) -0.0024(12) -0.0065(11) 0.0087(13)
C47 0.0216(14) 0.063(2) 0.0362(17) -0.0054(16) -0.0047(12) 0.0092(16)
C48 0.0235(15) 0.056(2) 0.0399(18) -0.0082(16) -0.0036(13) -0.0081(16)
C49 0.0330(16) 0.0330(16) 0.0352(17) -0.0032(13) -0.0013(13) -0.0049(14)
C50 0.0255(14) 0.0285(15) 0.0205(13) 0.0000(11) -0.0021(11) -0.0003(12)
C51 0.0379(18) 0.045(2) 0.0438(19) 0.0025(15) -0.0087(14) 0.0181(16)
C52 0.067(3) 0.072(3) 0.058(2) 0.003(2) 0.000(2) 0.047(2)
C53 0.072(3) 0.074(3) 0.060(3) 0.026(2) 0.002(2) 0.041(2)
C54 0.0285(15) 0.0239(14) 0.0355(16) 0.0034(12) 0.0051(12) 0.0028(12)
C55 0.0394(18) 0.0371(18) 0.063(2) 0.0162(16) 0.0057(16) 0.0093(16)
C56 0.048(2) 0.0419(19) 0.049(2) -0.0116(16) 0.0095(16) 0.0093(17)
Cl 0.071(4) 0.092(4) 0.156(8) 0.023(4) -0.012(4) -0.010(3)
Cl1A 0.065(3) 0.092(3) 0.181(7) 0.046(5) 0.014(4) 0.024(2)
C89A 0.053(5) 0.070(4) 0.083(3) 0.020(3) -0.003(5) 0.047(4)
Cl00 0.071(3) 0.053(2) 0.0723(17) 0.0187(13) 0.0170(16) 0.024(2)
Cl1 0.0493(18) 0.062(2) 0.102(3) -0.011(2) 0.0236(18) 0.0109(14)
C89 0.053(5) 0.070(4) 0.083(3) 0.020(3) -0.003(5) 0.047(4)
F4 0.0855(16) 0.0339(10) 0.0324(10) -0.0093(8) -0.0052(10) -0.0098(11)
F5 0.0559(12) 0.0519(12) 0.0297(9) -0.0115(8) -0.0203(8) 0.0233(10)
F6 0.0407(11) 0.0893(16) 0.0296(10) -0.0119(10) 0.0103(8) 0.0181(11)
F7 0.0702(14) 0.0216(9) 0.0514(12) -0.0016(8) -0.0049(10) 0.0118(9)
F8 0.0339(10) 0.0472(12) 0.0552(12) -0.0202(9) 0.0045(9) -0.0078(9)
F9 0.0547(12) 0.0406(10) 0.0277(9) -0.0088(8) 0.0018(8) 0.0032(9)
F10 0.0453(13) 0.118(2) 0.0668(15) -0.0408(14) 0.0261(11) -0.0386(14)
F11 0.0495(14) 0.094(2) 0.169(3) 0.091(2) 0.0309(16) 0.0046(14)
F12 0.0424(11) 0.0526(13) 0.0938(17) -0.0221(12) 0.0389(11) -0.0031(10)
F16 0.0603(16) 0.314(5) 0.0679(17) 0.113(3) 0.0380(14) 0.074(2)
F17 0.177(3) 0.0699(17) 0.0766(18) -0.0229(14) 0.084(2) -0.0161(19)
F18 0.0530(13) 0.0916(17) 0.0531(13) 0.0059(12) 0.0241(10) -0.0271(13)
F19 0.0419(12) 0.0948(19) 0.0656(15) -0.0195(13) -0.0072(11) -0.0214(13)
F20 0.0270(11) 0.0816(17) 0.141(2) 0.0620(16) -0.0315(13) -0.0032(11)
F21 0.0242(9) 0.0739(15) 0.0711(14) 0.0265(11) 0.0025(9) -0.0085(10)
F22 0.0598(13) 0.0428(11) 0.0570(12) 0.0177(9) 0.0312(10) 0.0070(10)
F23 0.0407(11) 0.0368(10) 0.0745(14) 0.0281(10) 0.0010(10) 0.0112(9)
F24 0.0677(14) 0.0352(10) 0.0497(12) 0.0135(9) -0.0196(10) -0.0182(10)
F1 0.119(3) 0.0272(15) 0.047(2) 0.0026(14) -0.026(2) 0.028(2)
F2 0.071(3) 0.103(4) 0.045(2) 0.046(2) 0.030(2) 0.044(2)
F3 0.0514(18) 0.060(2) 0.055(2) 0.0206(16) -0.0320(16) -0.0047(18)
F13 0.064(4) 0.082(3) 0.078(4) 0.029(3) -0.024(4) 0.045(3)
F14 0.043(4) 0.080(4) 0.034(2) 0.012(3) -0.010(2) 0.007(3)
F15 0.026(2) 0.088(4) 0.040(3) 0.002(3) -0.0036(17) 0.013(2)
F1A 0.094(6) 0.047(5) 0.045(5) 0.028(4) -0.025(5) -0.007(5)
F2A 0.088(7) 0.045(5) 0.024(4) 0.005(4) -0.004(5) 0.027(5)
F3A 0.052(5) 0.081(6) 0.061(6) 0.030(5) -0.008(4) 0.025(5)
F13A 0.055(4) 0.081(3) 0.044(3) 0.019(3) -0.013(3) 0.046(3)
F14A 0.051(5) 0.084(5) 0.042(4) -0.001(4) -0.022(3) -0.003(4)
F15A 0.028(3) 0.128(5) 0.059(4) 0.024(4) -0.011(3) 0.026(4)
F13B 0.059(5) 0.088(5) 0.052(5) 0.018(5) -0.015(5) 0.024(5)
F14B 0.047(5) 0.095(6) 0.047(5) 0.003(5) -0.017(5) 0.013(5)
F15B 0.040(5) 0.087(5) 0.048(5) 0.018(5) -0.013(5) 0.033(5)
C57 0.0158(11) 0.0214(13) 0.0204(12) 0.0027(10) 0.0025(10) 0.0053(10)
C58 0.0204(12) 0.0232(13) 0.0180(12) -0.0007(10) 0.0001(10) 0.0014(11)
C59 0.0182(12) 0.0245(14) 0.0222(13) 0.0028(10) 0.0015(10) 0.0034(11)
C60 0.0188(12) 0.0205(13) 0.0276(14) -0.0015(11) 0.0014(10) 0.0032(11)
C61 0.0143(12) 0.0259(14) 0.0210(13) -0.0010(10) 0.0019(10) 0.0012(11)
C62 0.0165(12) 0.0255(14) 0.0186(12) 0.0025(10) 0.0017(10) 0.0025(11)
C63 0.0318(15) 0.0293(15) 0.0264(15) 0.0025(12) -0.0020(12) 0.0084(13)
C64 0.0291(15) 0.0291(15) 0.0240(14) -0.0009(11) 0.0011(11) 0.0067(13)
C65 0.0199(12) 0.0196(13) 0.0203(13) 0.0047(10) 0.0016(10) 0.0065(11)
C66 0.0203(13) 0.0219(13) 0.0258(14) 0.0059(11) 0.0021(10) 0.0040(11)
C67 0.0276(14) 0.0197(13) 0.0231(13) 0.0013(10) -0.0004(11) 0.0055(12)
C68 0.0282(14) 0.0215(13) 0.0249(14) 0.0004(11) 0.0070(11) 0.0094(12)
C69 0.0241(13) 0.0214(13) 0.0269(14) 0.0055(11) 0.0046(11) 0.0061(11)
C70 0.0206(12) 0.0200(13) 0.0244(13) 0.0015(10) -0.0001(10) 0.0029(11)
C71 0.0362(16) 0.0276(15) 0.0291(15) -0.0032(12) 0.0033(12) 0.0049(13)
C72 0.0350(16) 0.0298(16) 0.0385(17) -0.0036(13) 0.0151(14) -0.0008(14)
C73 0.0194(12) 0.0166(12) 0.0240(13) 0.0004(10) 0.0018(10) 0.0033(10)
C74 0.0235(13) 0.0286(15) 0.0226(13) 0.0072(11) 0.0022(10) 0.0056(12)
C75 0.0210(13) 0.0391(17) 0.0323(15) 0.0091(13) -0.0013(11) 0.0080(13)
C76 0.0175(13) 0.0397(17) 0.0386(17) 0.0104(13) 0.0032(12) 0.0048(13)
C77 0.0229(13) 0.0303(15) 0.0286(15) 0.0052(12) 0.0064(11) 0.0037(12)
C78 0.0224(13) 0.0222(13) 0.0227(13) 0.0028(10) 0.0009(10) 0.0022(11)
C79 0.0245(16) 0.091(3) 0.045(2) 0.027(2) -0.0024(15) 0.0117(19)
C80 0.0305(16) 0.057(2) 0.0370(18) 0.0096(16) 0.0112(14) 0.0028(16)
C81 0.0213(13) 0.0219(13) 0.0185(12) -0.0007(10) 0.0027(10) 0.0057(11)
C82 0.0209(13) 0.0258(14) 0.0268(14) 0.0054(11) 0.0041(11) 0.0021(12)
C83 0.0183(13) 0.0330(16) 0.0298(15) 0.0037(12) 0.0008(11) 0.0046(12)
C84 0.0236(13) 0.0304(15) 0.0247(14) 0.0067(11) 0.0000(11) 0.0089(12)
C85 0.0240(13) 0.0235(14) 0.0231(13) 0.0037(11) 0.0035(10) 0.0078(11)
C86 0.0188(12) 0.0221(13) 0.0216(13) -0.0004(10) -0.0003(10) 0.0030(11)
C87 0.0220(15) 0.047(2) 0.052(2) 0.0191(16) -0.0030(14) 0.0032(14)
C88 0.0311(15) 0.0301(15) 0.0290(15) 0.0066(12) -0.0007(12) 0.0040(13)
B1 0.0199(14) 0.0215(15) 0.0170(14) 0.0031(11) 0.0017(11) 0.0042(12)

loop_
_atom_type_symbol
_atom_type_description
_atom_type_scat_dispersion_real
_atom_type_scat_dispersion_imag
_atom_type_scat_source
C C 0.0033 0.0016 'International Tables Vol C Tables 4.2.6.8 and 6.1.1.4'
H H 0.0000 0.0000 'International Tables Vol C Tables 4.2.6.8 and 6.1.1.4'
B B 0.0013 0.0007 'International Tables Vol C Tables 4.2.6.8 and 6.1.1.4'
Cl Cl 0.1484 0.1585 'International Tables Vol C Tables 4.2.6.8 and 6.1.1.4'
F F 0.0171 0.0103 'International Tables Vol C Tables 4.2.6.8 and 6.1.1.4'
N N 0.0061 0.0033 'International Tables Vol C Tables 4.2.6.8 and 6.1.1.4'
O O 0.0106 0.0060 'International Tables Vol C Tables 4.2.6.8 and 6.1.1.4'
Ru Ru -1.2594 0.8363 'International Tables Vol C Tables 4.2.6.8 and 6.1.1.4'
Zn Zn 0.2839 1.4301 'International Tables Vol C Tables 4.2.6.8 and 6.1.1.4'

loop_
_geom_angle_atom_site_label_1
_geom_angle_atom_site_label_2
_geom_angle_atom_site_label_3
_geom_angle
H1 Ru1 H2 93.4(15)
H1 Ru1 H26C 175.9(13)
H2 Ru1 H26C 82.6(12)
Zn1 Ru1 H1 51.5(11)
Zn1 Ru1 H2 45.2(10)
Zn1 Ru1 H26C 124.4(7)
C1 Ru1 H1 81.4(11)
C1 Ru1 H2 171.5(10)
C1 Ru1 Zn1 131.69(8)
C1 Ru1 C3 98.33(10)
C1 Ru1 H26C 102.7(7)
C1 Ru1 C30 84.82(10)
C3 Ru1 H1 91.8(11)
C3 Ru1 H2 88.5(10)
C3 Ru1 Zn1 75.84(6)
C3 Ru1 H26C 87.2(8)
C30 Ru1 H1 87.4(11)
C30 Ru1 H2 88.2(10)
C30 Ru1 Zn1 101.07(7)
C30 Ru1 C3 176.58(10)
C30 Ru1 H26C 93.4(8)
Ru1 Zn1 H1 38.1(8)
Ru1 Zn1 H2 45.7(10)
H1 Zn1 H2 81.1(13)
C2 Zn1 Ru1 162.37(11)
C2 Zn1 H1 130.8(8)
C2 Zn1 H2 148.1(10)
C3 N1 C4 111.5(2)
C3 N1 C6 126.9(2)
C4 N1 C6 121.0(2)
C3 N2 C5 111.0(2)
C3 N2 C18 128.0(2)
C5 N2 C18 120.4(2)
C30 N3 C31 111.7(2)
C30 N3 C33 127.1(2)
C31 N3 C33 120.0(2)
C30 N4 C32 111.8(2)
C30 N4 C45 125.9(2)
C32 N4 C45 122.0(2)
O1 C1 Ru1 171.0(2)
Zn1 C2 H2A 109.5
Zn1 C2 H2B 109.5
Zn1 C2 H2C 109.5
H2A C2 H2B 109.5
H2A C2 H2C 109.5
H2B C2 H2C 109.5
N1 C3 Ru1 129.48(17)
N1 C3 N2 103.1(2)
N2 C3 Ru1 127.46(18)
N1 C4 H4 126.4
C5 C4 N1 107.1(2)
C5 C4 H4 126.4
N2 C5 H5 126.4
C4 C5 N2 107.2(2)
C4 C5 H5 126.4
C7 C6 N1 119.2(2)
C11 C6 N1 117.5(2)
C11 C6 C7 123.1(3)
C6 C7 C12 121.4(2)
C8 C7 C6 117.0(3)
C8 C7 C12 121.6(2)
C7 C8 H8 119.4
C9 C8 C7 121.1(3)
C9 C8 H8 119.4
C8 C9 H9 119.7
C10 C9 C8 120.5(3)
C10 C9 H9 119.7
C9 C10 H10 119.4
C9 C10 C11 121.3(3)
C11 C10 H10 119.4
C6 C11 C15 121.9(2)
C10 C11 C6 117.0(2)
C10 C11 C15 121.1(2)
C7 C12 H12 107.8
C13 C12 C7 110.9(2)
C13 C12 H12 107.8
C14 C12 C7 113.4(3)
C14 C12 H12 107.8
C14 C12 C13 108.9(2)
C12 C13 H13A 109.5
C12 C13 H13B 109.5
C12 C13 H13C 109.5
H13A C13 H13B 109.5
H13A C13 H13C 109.5
H13B C13 H13C 109.5
C12 C14 H14A 109.5
C12 C14 H14B 109.5
C12 C14 H14C 109.5
H14A C14 H14B 109.5
H14A C14 H14C 109.5
H14B C14 H14C 109.5
C11 C15 H15 107.7
C11 C15 C16 110.5(2)
C11 C15 C17 113.6(3)
C16 C15 H15 107.7
C17 C15 H15 107.7
C17 C15 C16 109.5(2)
C15 C16 H16A 109.5
C15 C16 H16B 109.5
C15 C16 H16C 109.5
H16A C16 H16B 109.5
H16A C16 H16C 109.5
H16B C16 H16C 109.5
C15 C17 H17A 109.5
C15 C17 H17B 109.5
C15 C17 H17C 109.5
H17A C17 H17B 109.5
H17A C17 H17C 109.5
H17B C17 H17C 109.5
C19 C18 N2 117.8(2)
C23 C18 N2 118.9(2)
C23 C18 C19 122.9(2)
C18 C19 C24 120.9(2)
C20 C19 C18 117.2(3)
C20 C19 C24 121.8(3)
C19 C20 H20 119.5
C21 C20 C19 120.9(3)
C21 C20 H20 119.5
C20 C21 H21 119.8
C22 C21 C20 120.5(3)
C22 C21 H21 119.8
C21 C22 H22 119.2
C21 C22 C23 121.7(3)
C23 C22 H22 119.2
C18 C23 C27 123.4(3)
C22 C23 C18 116.7(3)
C22 C23 C27 119.9(3)
C19 C24 H24 107.9
C19 C24 C25 114.4(2)
C19 C24 C26 109.8(2)
C25 C24 H24 107.9
C25 C24 C26 108.8(2)
C26 C24 H24 107.9
C24 C25 H25A 109.5
C24 C25 H25B 109.5
C24 C25 H25C 109.5
H25A C25 H25B 109.5
H25A C25 H25C 109.5
H25B C25 H25C 109.5
C24 C26 H26A 107.1(19)
C24 C26 H26B 113(2)
C24 C26 H26C 111.8(18)
H26A C26 H26B 114(3)
H26A C26 H26C 100(3)
H26B C26 H26C 111(3)
C23 C27 H27 108.2
C23 C27 C28 110.4(2)
C23 C27 C29 112.0(3)
C28 C27 H27 108.2
C29 C27 H27 108.2
C29 C27 C28 109.8(3)
C27 C28 H28A 109.5
C27 C28 H28B 109.5
C27 C28 H28C 109.5
H28A C28 H28B 109.5
H28A C28 H28C 109.5
H28B C28 H28C 109.5
C27 C29 H29A 109.5
C27 C29 H29B 109.5
C27 C29 H29C 109.5
H29A C29 H29B 109.5
H29A C29 H29C 109.5
H29B C29 H29C 109.5
N3 C30 Ru1 130.51(17)
N3 C30 N4 102.3(2)
N4 C30 Ru1 126.77(18)
N3 C31 H31 126.4
C32 C31 N3 107.1(2)
C32 C31 H31 126.4
N4 C32 H32 126.5
C31 C32 N4 107.0(2)
C31 C32 H32 126.5
C34 C33 N3 119.3(2)
C38 C33 N3 117.3(3)
C38 C33 C34 123.2(3)
C33 C34 C39 123.0(2)
C35 C34 C33 116.7(3)
C35 C34 C39 120.3(3)
C34 C35 H35 119.4
C36 C35 C34 121.2(3)
C36 C35 H35 119.4
C35 C36 H36 119.6
C37 C36 C35 120.8(3)
C37 C36 H36 119.6
C36 C37 H37 119.5
C36 C37 C38 121.0(3)
C38 C37 H37 119.5
C33 C38 C42 122.6(3)
C37 C38 C33 117.1(3)
C37 C38 C42 120.2(3)
C34 C39 H39 108.2
C34 C39 C40 112.1(3)
C34 C39 C41 110.1(3)
C40 C39 H39 108.2
C41 C39 H39 108.2
C41 C39 C40 110.0(3)
C39 C40 H40A 109.5
C39 C40 H40B 109.5
C39 C40 H40C 109.5
H40A C40 H40B 109.5
H40A C40 H40C 109.5
H40B C40 H40C 109.5
C39 C41 H41A 109.5
C39 C41 H41B 109.5
C39 C41 H41C 109.5
H41A C41 H41B 109.5
H41A C41 H41C 109.5
H41B C41 H41C 109.5
C38 C42 H42 107.1
C38 C42 C43 113.0(3)
C38 C42 C44 111.2(4)
C43 C42 H42 107.1
C43 C42 C44 110.9(4)
C44 C42 H42 107.1
C42 C43 H43A 109.5
C42 C43 H43B 109.5
C42 C43 H43C 109.5
H43A C43 H43B 109.5
H43A C43 H43C 109.5
H43B C43 H43C 109.5
C42 C44 H44A 109.5
C42 C44 H44B 109.5
C42 C44 H44C 109.5
H44A C44 H44B 109.5
H44A C44 H44C 109.5
H44B C44 H44C 109.5
C46 C45 N4 118.1(2)
C50 C45 N4 119.2(2)
C50 C45 C46 122.6(3)
C45 C46 C51 121.7(3)
C47 C46 C45 116.8(3)
C47 C46 C51 121.4(3)
C46 C47 H47 119.0
C48 C47 C46 122.0(3)
C48 C47 H47 119.0
C47 C48 H48 120.2
C49 C48 C47 119.7(3)
C49 C48 H48 120.2
C48 C49 H49 119.2
C48 C49 C50 121.6(3)
C50 C49 H49 119.2
C45 C50 C54 122.7(2)
C49 C50 C45 117.3(3)
C49 C50 C54 119.9(3)
C46 C51 H51 107.5
C46 C51 C52 114.5(3)
C46 C51 C53 109.7(3)
C52 C51 H51 107.5
C52 C51 C53 109.8(3)
C53 C51 H51 107.5
C51 C52 H52A 109.5
C51 C52 H52B 109.5
C51 C52 H52C 109.5
H52A C52 H52B 109.5
H52A C52 H52C 109.5
H52B C52 H52C 109.5
C51 C53 H53A 109.5
C51 C53 H53B 109.5
C51 C53 H53C 109.5
H53A C53 H53B 109.5
H53A C53 H53C 109.5
H53B C53 H53C 109.5
C50 C54 H54 108.0
C50 C54 C55 113.0(2)
C50 C54 C56 109.3(2)
C55 C54 H54 108.0
C55 C54 C56 110.5(3)
C56 C54 H54 108.0
C54 C55 H55A 109.5
C54 C55 H55B 109.5
C54 C55 H55C 109.5
H55A C55 H55B 109.5
H55A C55 H55C 109.5
H55B C55 H55C 109.5
C54 C56 H56A 109.5
C54 C56 H56B 109.5
C54 C56 H56C 109.5
H56A C56 H56B 109.5
H56A C56 H56C 109.5
H56B C56 H56C 109.5
Cl C89A H89C 108.7
Cl C89A H89D 108.7
Cl1A C89A Cl 114.3(9)
Cl1A C89A H89C 108.7
Cl1A C89A H89D 108.7
H89C C89A H89D 107.6
Cl00 C89 H89A 109.1
Cl00 C89 H89B 109.1
Cl1 C89 Cl00 112.5(8)
Cl1 C89 H89A 109.1
Cl1 C89 H89B 109.1
H89A C89 H89B 107.8
C58 C57 C62 115.7(2)
C58 C57 B1 120.4(2)
C62 C57 B1 123.1(2)
C57 C58 H58 118.7
C59 C58 C57 122.5(2)
C59 C58 H58 118.7
C58 C59 C60 120.6(2)
C58 C59 C63 119.2(2)
C60 C59 C63 120.1(2)
C59 C60 H60 121.0
C61 C60 C59 118.1(2)
C61 C60 H60 121.0
C60 C61 C62 120.9(2)
C60 C61 C64 119.5(2)
C62 C61 C64 119.5(2)
C57 C62 H62 119.0
C61 C62 C57 122.1(2)
C61 C62 H62 119.0
F1 C63 F2 108.2(4)
F1 C63 F3 105.5(3)
F1 C63 C59 114.0(3)
F2 C63 F3 104.7(3)
F2 C63 C59 112.6(3)
F3 C63 C59 111.2(3)
F1A C63 F2A 102.0(7)
F1A C63 C59 114.6(6)
F2A C63 C59 113.7(7)
F3A C63 F1A 106.9(8)
F3A C63 F2A 105.4(7)
F3A C63 C59 113.2(6)
F4 C64 F5 106.9(2)
F4 C64 F6 105.5(2)
F4 C64 C61 113.1(2)
F5 C64 F6 105.4(2)
F5 C64 C61 113.2(2)
F6 C64 C61 112.0(2)
C66 C65 C70 115.7(2)
C66 C65 B1 123.4(2)
C70 C65 B1 120.5(2)
C65 C66 H66 118.9
C67 C66 C65 122.1(2)
C67 C66 H66 118.9
C66 C67 C71 120.3(2)
C68 C67 C66 120.7(2)
C68 C67 C71 118.9(2)
C67 C68 H68 120.8
C69 C68 C67 118.3(2)
C69 C68 H68 120.8
C68 C69 C70 120.6(2)
C68 C69 C72 119.2(2)
C70 C69 C72 120.2(2)
C65 C70 H70 118.8
C69 C70 C65 122.5(2)
C69 C70 H70 118.8
F7 C71 C67 111.4(2)
F8 C71 F7 106.7(2)
F8 C71 F9 106.8(2)
F8 C71 C67 113.3(2)
F9 C71 F7 105.5(2)
F9 C71 C67 112.6(2)
F10 C72 F11 104.7(3)
F10 C72 F12 106.1(3)
F10 C72 C69 113.6(3)
F11 C72 C69 111.7(3)
F12 C72 F11 105.8(3)
F12 C72 C69 114.1(2)
C74 C73 C78 115.5(2)
C74 C73 B1 122.1(2)
C78 C73 B1 121.6(2)
C73 C74 H74 118.9
C75 C74 C73 122.3(2)
C75 C74 H74 118.9
C74 C75 C79 119.3(3)
C76 C75 C74 121.1(3)
C76 C75 C79 119.6(3)
C75 C76 H76 121.1
C77 C76 C75 117.8(3)
C77 C76 H76 121.1
C76 C77 C78 121.4(3)
C76 C77 C80 118.8(3)
C78 C77 C80 119.8(3)
C73 C78 H78 119.0
C77 C78 C73 122.0(2)
C77 C78 H78 119.0
F13 C79 F14 105.5(6)
F13 C79 F15 109.1(4)
F13 C79 C75 116.1(4)
F14 C79 F15 101.5(5)
F14 C79 C75 111.7(6)
F15 C79 C75 111.8(4)
F13A C79 C75 106.7(4)
F14A C79 F13A 103.6(6)
F14A C79 C75 113.4(8)
F15A C79 F13A 108.0(5)
F15A C79 F14A 111.3(7)
F15A C79 C75 113.1(5)
F13B C79 F14B 110.2(10)
F13B C79 F15B 106.6(10)
F13B C79 C75 114.0(9)
F14B C79 F15B 105.7(9)
F14B C79 C75 114.5(10)
F15B C79 C75 105.0(9)
F16 C80 C77 112.8(3)
F17 C80 F16 104.6(3)
F17 C80 F18 105.9(3)
F17 C80 C77 113.7(3)
F18 C80 F16 105.4(3)
F18 C80 C77 113.6(3)
C82 C81 B1 121.9(2)
C86 C81 C82 115.1(2)
C86 C81 B1 122.6(2)
C81 C82 H82 118.8
C83 C82 C81 122.4(3)
C83 C82 H82 118.8
C82 C83 C87 119.9(3)
C84 C83 C82 121.0(2)
C84 C83 C87 119.1(3)
C83 C84 H84 121.0
C83 C84 C85 118.1(3)
C85 C84 H84 121.0
C84 C85 C86 120.6(2)
C84 C85 C88 120.0(2)
C86 C85 C88 119.3(2)
C81 C86 H86 118.6
C85 C86 C81 122.8(2)
C85 C86 H86 118.6
F19 C87 C83 111.6(3)
F20 C87 F19 107.2(3)
F20 C87 F21 106.5(3)
F20 C87 C83 112.9(3)
F21 C87 F19 105.2(3)
F21 C87 C83 112.9(3)
F22 C88 F23 105.2(2)
F22 C88 C85 112.3(2)
F23 C88 C85 112.4(2)
F24 C88 F22 106.7(2)
F24 C88 F23 106.6(2)
F24 C88 C85 113.1(2)
C57 B1 C81 113.4(2)
C65 B1 C57 111.0(2)
C65 B1 C73 113.6(2)
C65 B1 C81 104.1(2)
C73 B1 C57 101.4(2)
C73 B1 C81 113.7(2)

loop_
_geom_bond_atom_site_label_1
_geom_bond_atom_site_label_2
_geom_bond_distance
Ru1 H1 1.53(3)
Ru1 H2 1.77(3)
Ru1 Zn1 2.4798(4)
Ru1 C1 1.894(3)
Ru1 C3 2.114(2)
Ru1 H26C 2.06(2)
Ru1 C30 2.104(2)
Zn1 H1 1.94(3)
Zn1 H2 1.76(3)
Zn1 C2 1.939(3)
O1 C1 1.143(3)
N1 C3 1.365(3)
N1 C4 1.385(3)
N1 C6 1.449(3)
N2 C3 1.379(3)
N2 C5 1.384(3)
N2 C18 1.449(3)
N3 C30 1.376(3)
N3 C31 1.387(3)
N3 C33 1.448(3)
N4 C30 1.378(3)
N4 C32 1.385(3)
N4 C45 1.441(3)
C2 H2A 0.9600
C2 H2B 0.9600
C2 H2C 0.9600
C4 H4 0.9300
C4 C5 1.330(4)
C5 H5 0.9300
C6 C7 1.404(4)
C6 C11 1.402(4)
C7 C8 1.390(4)
C7 C12 1.529(4)
C8 H8 0.9300
C8 C9 1.383(4)
C9 H9 0.9300
C9 C10 1.379(4)
C10 H10 0.9300
C10 C11 1.389(4)
C11 C15 1.523(4)
C12 H12 0.9800
C12 C13 1.524(4)
C12 C14 1.522(4)
C13 H13A 0.9600
C13 H13B 0.9600
C13 H13C 0.9600
C14 H14A 0.9600
C14 H14B 0.9600
C14 H14C 0.9600
C15 H15 0.9800
C15 C16 1.525(4)
C15 C17 1.524(4)
C16 H16A 0.9600
C16 H16B 0.9600
C16 H16C 0.9600
C17 H17A 0.9600
C17 H17B 0.9600
C17 H17C 0.9600
C18 C19 1.405(4)
C18 C23 1.403(4)
C19 C20 1.393(4)
C19 C24 1.509(4)
C20 H20 0.9300
C20 C21 1.387(4)
C21 H21 0.9300
C21 C22 1.369(4)
C22 H22 0.9300
C22 C23 1.398(4)
C23 C27 1.519(4)
C24 H24 0.9800
C24 C25 1.535(4)
C24 C26 1.537(4)
C25 H25A 0.9600
C25 H25B 0.9600
C25 H25C 0.9600
C26 H26A 0.980(5)
C26 H26B 0.980(5)
C26 H26C 0.982(5)
C27 H27 0.9800
C27 C28 1.537(4)
C27 C29 1.526(5)
C28 H28A 0.9600
C28 H28B 0.9600
C28 H28C 0.9600
C29 H29A 0.9600
C29 H29B 0.9600
C29 H29C 0.9600
C31 H31 0.9300
C31 C32 1.331(4)
C32 H32 0.9300
C33 C34 1.401(4)
C33 C38 1.398(4)
C34 C35 1.395(4)
C34 C39 1.515(4)
C35 H35 0.9300
C35 C36 1.378(5)
C36 H36 0.9300
C36 C37 1.370(5)
C37 H37 0.9300
C37 C38 1.396(4)
C38 C42 1.512(5)
C39 H39 0.9800
C39 C40 1.534(5)
C39 C41 1.532(4)
C40 H40A 0.9600
C40 H40B 0.9600
C40 H40C 0.9600
C41 H41A 0.9600
C41 H41B 0.9600
C41 H41C 0.9600
C42 H42 0.9800
C42 C43 1.518(6)
C42 C44 1.520(6)
C43 H43A 0.9600
C43 H43B 0.9600
C43 H43C 0.9600
C44 H44A 0.9600
C44 H44B 0.9600
C44 H44C 0.9600
C45 C46 1.411(4)
C45 C50 1.396(4)
C46 C47 1.386(4)
C46 C51 1.522(4)
C47 H47 0.9300
C47 C48 1.382(5)
C48 H48 0.9300
C48 C49 1.375(4)
C49 H49 0.9300
C49 C50 1.395(4)
C50 C54 1.519(4)
C51 H51 0.9800
C51 C52 1.527(5)
C51 C53 1.530(5)
C52 H52A 0.9600
C52 H52B 0.9600
C52 H52C 0.9600
C53 H53A 0.9600
C53 H53B 0.9600
C53 H53C 0.9600
C54 H54 0.9800
C54 C55 1.528(4)
C54 C56 1.533(4)
C55 H55A 0.9600
C55 H55B 0.9600
C55 H55C 0.9600
C56 H56A 0.9600
C56 H56B 0.9600
C56 H56C 0.9600
Cl C89A 1.725(6)
Cl1A C89A 1.723(6)
C89A H89C 0.9700
C89A H89D 0.9700
Cl00 C89 1.727(6)
Cl1 C89 1.723(6)
C89 H89A 0.9700
C89 H89B 0.9700
F4 C64 1.328(3)
F5 C64 1.329(3)
F6 C64 1.342(3)
F7 C71 1.344(3)
F8 C71 1.333(3)
F9 C71 1.341(3)
F10 C72 1.310(4)
F11 C72 1.331(4)
F12 C72 1.311(3)
F16 C80 1.314(4)
F17 C80 1.297(4)
F18 C80 1.304(4)
F19 C87 1.337(4)
F20 C87 1.327(4)
F21 C87 1.331(4)
F22 C88 1.330(3)
F23 C88 1.348(3)
F24 C88 1.329(3)
F1 C63 1.313(4)
F2 C63 1.319(5)
F3 C63 1.346(4)
F13 C79 1.323(5)
F14 C79 1.360(6)
F15 C79 1.371(5)
F1A C63 1.320(11)
F2A C63 1.334(12)
F3A C63 1.286(11)
F13A C79 1.370(6)
F14A C79 1.337(6)
F15A C79 1.321(5)
F13B C79 1.330(7)
F14B C79 1.333(7)
F15B C79 1.369(7)
C57 C58 1.397(4)
C57 C62 1.398(3)
C57 B1 1.642(4)
C58 H58 0.9300
C58 C59 1.385(4)
C59 C60 1.391(3)
C59 C63 1.499(4)
C60 H60 0.9300
C60 C61 1.379(4)
C61 C62 1.395(4)
C61 C64 1.493(3)
C62 H62 0.9300
C65 C66 1.401(3)
C65 C70 1.402(3)
C65 B1 1.639(4)
C66 H66 0.9300
C66 C67 1.395(4)
C67 C68 1.389(4)
C67 C71 1.498(4)
C68 H68 0.9300
C68 C69 1.386(4)
C69 C70 1.389(4)
C69 C72 1.498(4)
C70 H70 0.9300
C73 C74 1.401(4)
C73 C78 1.403(4)
C73 B1 1.640(4)
C74 H74 0.9300
C74 C75 1.390(4)
C75 C76 1.384(4)
C75 C79 1.506(4)
C76 H76 0.9300
C76 C77 1.380(4)
C77 C78 1.391(4)
C77 C80 1.498(4)
C78 H78 0.9300
C81 C82 1.405(4)
C81 C86 1.404(4)
C81 B1 1.642(4)
C82 H82 0.9300
C82 C83 1.389(4)
C83 C84 1.385(4)
C83 C87 1.500(4)
C84 H84 0.9300
C84 C85 1.386(4)
C85 C86 1.390(4)
C85 C88 1.496(4)
C86 H86 0.9300
